data_7229092
loop_
_publ_author_name
'Xue, Yuanshan'
'Shi, Dayou'
'Zhang, Haitao'
'Ju, Weiwei'
'Mei, Hua'
'Xu, Yan'

_publ_section_title
;
 A Series of Color-Tunable Light-Emitting Open-Framework Lanthanide
 Sulfates Containing Extra-Large 36-Membered Ring Channels
;
_journal_name_full CrystEngComm
_journal_paper_doi 10.1039/C7CE01319A
_journal_year 2017
_chemical_formula_sum 'C28 H138 N14 O82 S16 Tb10'
_chemical_formula_weight 4085.68
_space_group_crystal_system tetragonal
_space_group_IT_number 86
_space_group_name_Hall '-P 4bc'
_space_group_name_H-M_alt 'P 42/n'
_symmetry_space_group_name_Hall '-P 4bc'
_symmetry_space_group_name_H-M 'P 42/n :2'
_atom_sites_solution_hydrogens mixed
_audit_creation_method SHELXL-2014/7
_audit_update_record
;
2017-04-19 deposited with the CCDC.
2017-09-08 downloaded from the CCDC.
;
_cell_angle_alpha 90
_cell_angle_beta 90
_cell_angle_gamma 90
_cell_formula_units_Z 2
_cell_length_a 16.144(6)
_cell_length_b 16.144(6)
_cell_length_c 22.809(9)
_cell_measurement_reflns_used 1904
_cell_measurement_temperature 296(2)
_cell_measurement_theta_max 22.36
_cell_measurement_theta_min 2.52
_cell_volume 5945(4)
_computing_structure_refinement 'SHELXL-2014/7 (Sheldrick, 2014)'
_diffrn_ambient_temperature 296(2)
_diffrn_measured_fraction_theta_full 0.987
_diffrn_measured_fraction_theta_max 0.982
_diffrn_measurement_device_type 'Bruker Apex2 CCD'
_diffrn_measurement_method '\w scans'
_diffrn_radiation_type MoK\a
_diffrn_radiation_wavelength 0.71073
_diffrn_reflns_av_R_equivalents 0.1206
_diffrn_reflns_av_unetI/netI 0.1046
_diffrn_reflns_Laue_measured_fraction_full 0.987
_diffrn_reflns_Laue_measured_fraction_max 0.982
_diffrn_reflns_limit_h_max 10
_diffrn_reflns_limit_h_min -16
_diffrn_reflns_limit_k_max 19
_diffrn_reflns_limit_k_min -19
_diffrn_reflns_limit_l_max 14
_diffrn_reflns_limit_l_min -27
_diffrn_reflns_number 19281
_diffrn_reflns_point_group_measured_fraction_full 0.987
_diffrn_reflns_point_group_measured_fraction_max 0.982
_diffrn_reflns_theta_full 25.242
_diffrn_reflns_theta_max 25.482
_diffrn_reflns_theta_min 1.545
_exptl_absorpt_coefficient_mu 6.253
_exptl_crystal_colour colorless
_exptl_crystal_density_diffrn 2.282
_exptl_crystal_description block
_exptl_crystal_F_000 3932
_exptl_crystal_size_max 0.130
_exptl_crystal_size_mid 0.130
_exptl_crystal_size_min 0.120
_refine_diff_density_max 2.665
_refine_diff_density_min -1.628
_refine_diff_density_rms 0.341
_refine_ls_extinction_method none
_refine_ls_goodness_of_fit_ref 1.112
_refine_ls_hydrogen_treatment constr
_refine_ls_matrix_type full
_refine_ls_number_parameters 353
_refine_ls_number_reflns 5437
_refine_ls_number_restraints 77
_refine_ls_restrained_S_all 1.116
_refine_ls_R_factor_all 0.0989
_refine_ls_R_factor_gt 0.0530
_refine_ls_shift/su_max 0.008
_refine_ls_shift/su_mean 0.000
_refine_ls_structure_factor_coef Fsqd
_refine_ls_weighting_details 'w=1/[\s^2^(Fo^2^)+(0.0459P)^2^] where P=(Fo^2^+2Fc^2^)/3'
_refine_ls_weighting_scheme calc
_refine_ls_wR_factor_gt 0.1270
_refine_ls_wR_factor_ref 0.1392
_reflns_Friedel_coverage 0.000
_reflns_number_gt 3336
_reflns_number_total 5437
_reflns_threshold_expression 'I > 2\s(I)'
_cod_data_source_file c7ce01319a2.cif
_cod_data_source_block a01
_cod_original_cell_volume 5945(5)
_cod_database_code 7229092
_shelx_shelxl_version_number 2014/7
_shelx_space_group_comment
;
The symmetry employed for this shelxl refinement is uniquely defined
by the following loop, which should always be used as a source of
symmetry information in preference to the above space-group names.
They are only intended as comments.
;
_shelx_estimated_absorpt_t_min 0.497
_shelx_estimated_absorpt_t_max 0.521

loop_
_space_group_symop_operation_xyz
'x, y, z'
'-x+1/2, -y+1/2, z'
'-y, x+1/2, z+1/2'
'y+1/2, -x, z+1/2'
'-x, -y, -z'
'x-1/2, y-1/2, -z'
'y, -x-1/2, -z-1/2'
'-y-1/2, x, -z-1/2'

loop_
_atom_site_label
_atom_site_type_symbol
_atom_site_fract_x
_atom_site_fract_y
_atom_site_fract_z
_atom_site_U_iso_or_equiv
_atom_site_adp_type
_atom_site_occupancy
_atom_site_site_symmetry_order
_atom_site_calc_flag
_atom_site_refinement_flags_posn
_atom_site_refinement_flags_adp
_atom_site_refinement_flags_occupancy
Tb1 Tb 0.57800(4) 0.70156(4) 0.24509(2) 0.02930(19) Uani 1 1 d . . .
Tb2 Tb 0.92530(4) 0.58296(4) 0.09281(3) 0.0338(2) Uani 1 1 d . . .
Tb3 Tb 0.7500 0.7500 0.12906(3) 0.0246(2) Uani 1 2 d S T P
S1 S 0.9577(2) 0.8020(2) 0.09103(13) 0.0316(8) Uani 1 1 d . . .
S2 S 1.0159(2) 0.6030(2) 0.23565(14) 0.0389(9) Uani 1 1 d . . .
S3 S 0.8862(2) 0.5218(2) -0.03235(14) 0.0382(9) Uani 1 1 d . . .
S4 S 0.4350(2) 0.6526(3) 0.33660(15) 0.0441(9) Uani 1 1 d . . .
O1 O 0.7037(4) 0.6607(4) 0.2025(3) 0.0138(16) Uani 1 1 d . . .
O2 O 0.6379(4) 0.8116(4) 0.1835(3) 0.0164(17) Uani 1 1 d . . .
O3 O 0.8021(4) 0.6473(4) 0.0753(3) 0.0162(16) Uani 1 1 d . . .
O4 O 0.9777(5) 0.7159(6) 0.0754(3) 0.038(2) Uani 1 1 d . . .
O5 O 0.8674(5) 0.8146(6) 0.0852(4) 0.040(2) Uani 1 1 d . . .
O6 O 0.9806(5) 0.8155(6) 0.1530(3) 0.040(2) Uani 1 1 d . . .
O7 O 1.0023(6) 0.8580(5) 0.0529(3) 0.041(2) Uani 1 1 d . . .
O8 O 0.9406(5) 0.5621(6) 0.2601(4) 0.040(2) Uani 1 1 d . . .
O9 O 0.5254(5) 0.6820(6) 0.3431(4) 0.042(2) Uani 1 1 d . . .
O10 O 1.0146(5) 0.6921(6) 0.2523(4) 0.040(2) Uani 1 1 d . . .
O11 O 0.8594(6) 0.4854(5) 0.0248(4) 0.040(2) Uani 1 1 d . . .
O12 O 0.9237(6) 0.6018(6) -0.0166(4) 0.051(3) Uani 1 1 d . . .
O13 O 1.0150(6) 0.5976(6) 0.1710(3) 0.043(2) Uani 1 1 d . . .
O14 O 0.3805(6) 0.7087(7) 0.3673(5) 0.060(3) Uani 1 1 d . . .
O15 O 1.0904(6) 0.5648(7) 0.2588(4) 0.055(3) Uani 1 1 d . . .
O16 O 0.4362(6) 0.5711(6) 0.3638(4) 0.052(3) Uani 1 1 d . . .
O17 O 0.4208(6) 0.6507(7) 0.2727(4) 0.054(3) Uani 1 1 d . . .
O18 O 0.8168(6) 0.5348(7) -0.0709(4) 0.061(3) Uani 1 1 d . . .
O19 O 0.9466(6) 0.4650(6) -0.0594(4) 0.051(3) Uani 1 1 d . . .
N1 N 0.8211(8) 0.9868(8) 0.0558(6) 0.062(4) Uani 1 1 d . . .
H1D H 0.7707 1.0089 0.0582 0.074 Uiso 1 1 calc R U .
H1E H 0.8159 0.9323 0.0601 0.074 Uiso 1 1 calc R U .
N2 N 1.0753(9) 0.6872(8) -0.0385(6) 0.070(4) Uani 1 1 d . . .
H2D H 1.0353 0.6683 -0.0153 0.084 Uiso 1 1 calc R U .
H2E H 1.0932 0.6447 -0.0599 0.084 Uiso 1 1 calc R U .
C2 C 0.8714(12) 1.0190(12) 0.1043(7) 0.077(6) Uani 1 1 d . . .
H2A H 0.8454 1.0056 0.1409 0.115 Uiso 1 1 calc R U .
H2B H 0.9256 0.9945 0.1030 0.115 Uiso 1 1 calc R U .
H2C H 0.8762 1.0781 0.1008 0.115 Uiso 1 1 calc R U .
C1 C 0.8546(11) 1.0036(13) -0.0029(7) 0.085(6) Uani 1 1 d . U .
H1A H 0.8183 0.9807 -0.0320 0.127 Uiso 1 1 calc R U .
H1B H 0.8591 1.0624 -0.0086 0.127 Uiso 1 1 calc R U .
H1C H 0.9084 0.9788 -0.0065 0.127 Uiso 1 1 calc R U .
C4 C 1.0385(15) 0.7491(13) -0.0788(8) 0.105(7) Uani 1 1 d . U .
H4A H 0.9945 0.7239 -0.1007 0.158 Uiso 1 1 calc R U .
H4B H 1.0169 0.7947 -0.0564 0.158 Uiso 1 1 calc R U .
H4C H 1.0802 0.7690 -0.1053 0.158 Uiso 1 1 calc R U .
C3 C 1.1412(7) 0.7142(13) -0.0029(9) 0.119(8) Uani 1 1 d . U .
H3C H 1.1599 0.6691 0.0212 0.179 Uiso 1 1 calc R U .
H3D H 1.1860 0.7330 -0.0271 0.179 Uiso 1 1 calc DR U .
H3E H 1.1227 0.7588 0.0217 0.179 Uiso 1 1 calc R U .
N3 N 0.4886(15) 0.1309(17) 0.2757(11) 0.197(9) Uani 1 1 d D U .
H3A H 0.5178 0.0931 0.2562 0.237 Uiso 1 1 calc R U .
H3B H 0.5182 0.1774 0.2758 0.237 Uiso 1 1 calc R U .
C5 C 0.480(2) 0.1020(19) 0.3380(12) 0.188(11) Uani 1 1 d D U .
H5A H 0.5343 0.0941 0.3546 0.282 Uiso 1 1 calc R U .
H5B H 0.4508 0.1429 0.3603 0.282 Uiso 1 1 calc R U .
H5C H 0.4504 0.0507 0.3389 0.282 Uiso 1 1 calc R U .
O1W O 0.2103(11) 0.5613(13) 0.1701(8) 0.173(8) Uani 1 1 d . U .
O2W O 1.1637(16) 0.7924(14) -0.2027(10) 0.083(7) Uani 0.5 1 d . U P
N5 N 0.2500 0.2500 0.1050(18) 0.095(17) Uani 0.5 2 d DS T P
H5D H 0.2727 0.2106 0.1279 0.114 Uiso 0.5 1 d R U P
N4 N 1.2500 0.7500 -0.3021(16) 0.080(13) Uani 0.5 2 d DS TU P
H4D H 1.2048 0.7523 -0.2791 0.096 Uiso 0.5 1 d R U P
C7 C 1.257(2) 0.8234(17) -0.3406(12) 0.078(11) Uani 0.5 1 d D U P
H7A H 1.2611 0.8725 -0.3170 0.117 Uiso 0.5 1 calc R U P
H7B H 1.3049 0.8183 -0.3649 0.117 Uiso 0.5 1 calc R U P
H7C H 1.2082 0.8271 -0.3649 0.117 Uiso 0.5 1 calc R U P
C8 C 0.192(2) 0.214(3) 0.0649(16) 0.110(14) Uani 0.5 1 d D U P
H8A H 0.1484 0.1865 0.0867 0.165 Uiso 0.5 1 calc R U P
H8B H 0.1680 0.2560 0.0407 0.165 Uiso 0.5 1 calc R U P
H8C H 0.2195 0.1737 0.0407 0.165 Uiso 0.5 1 calc R U P
C6 C 0.4097(19) 0.147(2) 0.2417(14) 0.225(12) Uiso 1 1 d D U .
H6A H 0.4233 0.1650 0.2028 0.338 Uiso 1 1 calc R U .
H6B H 0.3777 0.0969 0.2397 0.338 Uiso 1 1 calc R U .
H6C H 0.3780 0.1892 0.2611 0.338 Uiso 1 1 calc R U .

loop_
_atom_site_aniso_label
_atom_site_aniso_U_11
_atom_site_aniso_U_22
_atom_site_aniso_U_33
_atom_site_aniso_U_23
_atom_site_aniso_U_13
_atom_site_aniso_U_12
Tb1 0.0300(4) 0.0344(4) 0.0235(3) 0.0059(3) -0.0002(3) -0.0028(3)
Tb2 0.0357(4) 0.0368(4) 0.0288(3) -0.0057(3) 0.0094(3) -0.0013(3)
Tb3 0.0295(5) 0.0257(5) 0.0186(4) 0.000 0.000 -0.0032(4)
S1 0.035(2) 0.0332(19) 0.0267(16) -0.0024(15) 0.0084(14) -0.0088(15)
S2 0.035(2) 0.049(2) 0.0324(18) -0.0054(16) 0.0042(15) 0.0079(17)
S3 0.033(2) 0.048(2) 0.0331(18) -0.0125(16) 0.0084(16) 0.0002(17)
S4 0.035(2) 0.057(3) 0.040(2) 0.0136(18) 0.0037(16) 0.0000(19)
O1 0.016(4) 0.015(4) 0.011(3) 0.000(3) 0.001(3) -0.004(3)
O2 0.021(4) 0.016(4) 0.013(4) 0.000(3) 0.001(3) 0.002(3)
O3 0.020(4) 0.018(4) 0.010(3) -0.007(3) 0.002(3) -0.002(3)
O4 0.035(6) 0.047(6) 0.031(5) -0.014(4) 0.013(4) -0.007(5)
O5 0.036(6) 0.043(6) 0.042(5) -0.001(4) 0.007(4) -0.005(4)
O6 0.040(6) 0.052(6) 0.028(5) -0.012(4) 0.000(4) -0.006(5)
O7 0.048(6) 0.043(6) 0.032(5) -0.006(4) 0.013(4) -0.011(5)
O8 0.033(5) 0.051(6) 0.038(5) 0.013(4) 0.009(4) 0.009(4)
O9 0.036(6) 0.051(6) 0.038(5) 0.017(5) 0.001(4) -0.014(5)
O10 0.033(5) 0.053(6) 0.033(5) -0.016(4) 0.000(4) 0.010(4)
O11 0.045(6) 0.035(6) 0.040(5) -0.008(4) 0.010(5) -0.009(5)
O12 0.051(7) 0.068(8) 0.034(5) -0.006(5) 0.011(5) -0.018(5)
O13 0.049(6) 0.049(6) 0.030(5) -0.012(4) 0.005(4) 0.009(5)
O14 0.048(7) 0.067(8) 0.066(7) 0.013(6) 0.016(5) 0.021(6)
O15 0.038(6) 0.073(8) 0.054(6) -0.011(5) -0.001(5) 0.027(5)
O16 0.040(6) 0.055(7) 0.060(7) 0.017(5) 0.009(5) -0.006(5)
O17 0.046(7) 0.078(8) 0.038(5) 0.009(5) -0.004(5) 0.005(6)
O18 0.040(7) 0.094(9) 0.049(6) -0.011(6) -0.014(5) 0.000(6)
O19 0.042(6) 0.077(8) 0.034(5) -0.023(5) 0.012(4) 0.008(5)
N1 0.047(9) 0.064(10) 0.074(10) 0.031(8) 0.011(7) -0.014(7)
N2 0.082(12) 0.049(9) 0.079(10) -0.015(8) 0.027(9) -0.008(8)
C2 0.080(14) 0.093(15) 0.058(11) 0.004(10) 0.014(10) -0.015(12)
C1 0.070(12) 0.119(14) 0.065(11) 0.020(10) -0.010(9) -0.026(11)
C4 0.146(16) 0.084(13) 0.087(12) -0.013(11) 0.025(12) -0.013(12)
C3 0.089(14) 0.111(15) 0.158(16) -0.056(13) 0.007(13) -0.028(12)
N3 0.205(11) 0.194(11) 0.193(11) -0.012(8) 0.024(8) 0.000(8)
C5 0.215(16) 0.171(15) 0.178(16) -0.013(13) 0.013(13) 0.015(13)
O1W 0.132(13) 0.206(16) 0.182(14) -0.079(12) 0.035(11) -0.008(12)
O2W 0.101(15) 0.060(13) 0.086(14) 0.022(11) -0.026(12) -0.004(11)
N5 0.10(4) 0.12(4) 0.07(3) 0.000 0.000 -0.08(3)
N4 0.079(15) 0.081(15) 0.079(15) 0.000 0.000 0.009(10)
C7 0.097(19) 0.060(17) 0.077(17) -0.030(14) 0.015(15) -0.014(15)
C8 0.12(2) 0.10(2) 0.11(2) 0.016(17) 0.009(17) 0.033(17)

loop_
_atom_type_symbol
_atom_type_description
_atom_type_scat_dispersion_real
_atom_type_scat_dispersion_imag
_atom_type_scat_source
C C 0.0033 0.0016 'International Tables Vol C Tables 4.2.6.8 and 6.1.1.4'
H H 0.0000 0.0000 'International Tables Vol C Tables 4.2.6.8 and 6.1.1.4'
N N 0.0061 0.0033 'International Tables Vol C Tables 4.2.6.8 and 6.1.1.4'
O O 0.0106 0.0060 'International Tables Vol C Tables 4.2.6.8 and 6.1.1.4'
S S 0.1246 0.1234 'International Tables Vol C Tables 4.2.6.8 and 6.1.1.4'
Tb Tb -0.1723 4.1537 'International Tables Vol C Tables 4.2.6.8 and 6.1.1.4'

loop_
_geom_angle_atom_site_label_1
_geom_angle_atom_site_label_2
_geom_angle_atom_site_label_3
_geom_angle
_geom_angle_site_symmetry_1
_geom_angle_site_symmetry_3
O10 Tb1 O8 132.7(3) 2_665 7_576
O10 Tb1 O6 83.6(3) 2_665 2_665
O8 Tb1 O6 77.9(3) 7_576 2_665
O10 Tb1 O1 143.9(3) 2_665 .
O8 Tb1 O1 78.2(3) 7_576 .
O6 Tb1 O1 86.8(3) 2_665 .
O10 Tb1 O1 81.2(3) 2_665 7_576
O8 Tb1 O1 137.1(3) 7_576 7_576
O6 Tb1 O1 140.2(3) 2_665 7_576
O1 Tb1 O1 84.4(3) . 7_576
O10 Tb1 O9 78.5(3) 2_665 .
O8 Tb1 O9 83.0(3) 7_576 .
O6 Tb1 O9 132.8(3) 2_665 .
O1 Tb1 O9 130.7(3) . .
O1 Tb1 O9 79.3(3) 7_576 .
O10 Tb1 O2 75.9(3) 2_665 .
O8 Tb1 O2 136.9(3) 7_576 .
O6 Tb1 O2 74.3(3) 2_665 .
O1 Tb1 O2 68.1(2) . .
O1 Tb1 O2 66.4(2) 7_576 .
O9 Tb1 O2 139.6(3) . .
O10 Tb1 O2 134.0(3) 2_665 8_756
O8 Tb1 O2 73.6(3) 7_576 8_756
O6 Tb1 O2 142.4(3) 2_665 8_756
O1 Tb1 O2 63.9(2) . 8_756
O1 Tb1 O2 63.5(2) 7_576 8_756
O9 Tb1 O2 67.2(3) . 8_756
O2 Tb1 O2 111.7(3) . 8_756
O10 Tb1 O17 66.6(3) 2_665 .
O8 Tb1 O17 67.1(3) 7_576 .
O6 Tb1 O17 78.1(3) 2_665 .
O1 Tb1 O17 144.3(3) . .
O1 Tb1 O17 127.1(3) 7_576 .
O9 Tb1 O17 54.7(3) . .
O2 Tb1 O17 135.3(3) . .
O2 Tb1 O17 111.6(2) 8_756 .
O10 Tb1 S4 70.6(2) 2_665 .
O8 Tb1 S4 73.1(2) 7_576 .
O6 Tb1 S4 105.4(2) 2_665 .
O1 Tb1 S4 145.34(18) . .
O1 Tb1 S4 103.73(18) 7_576 .
O9 Tb1 S4 27.4(2) . .
O2 Tb1 S4 146.17(17) . .
O2 Tb1 S4 89.32(16) 8_756 .
O17 Tb1 S4 27.29(19) . .
O10 Tb1 Tb3 111.3(2) 2_665 .
O8 Tb1 Tb3 104.0(2) 7_576 .
O6 Tb1 Tb3 72.6(2) 2_665 .
O1 Tb1 Tb3 33.07(16) . .
O1 Tb1 Tb3 79.13(16) 7_576 .
O9 Tb1 Tb3 154.5(2) . .
O2 Tb1 Tb3 36.07(16) . .
O2 Tb1 Tb3 90.94(15) 8_756 .
O17 Tb1 Tb3 150.68(19) . .
S4 Tb1 Tb3 176.91(8) . .
O3 Tb2 O13 129.5(3) . .
O3 Tb2 O19 150.1(3) . 5_765
O13 Tb2 O19 74.4(3) . 5_765
O3 Tb2 O4 82.4(3) . .
O13 Tb2 O4 79.1(3) . .
O19 Tb2 O4 85.9(3) 5_765 .
O3 Tb2 O9 70.1(3) . 8_756
O13 Tb2 O9 91.2(3) . 8_756
O19 Tb2 O9 134.0(3) 5_765 8_756
O4 Tb2 O9 134.8(3) . 8_756
O3 Tb2 O11 78.6(3) . .
O13 Tb2 O11 145.7(3) . .
O19 Tb2 O11 88.0(3) 5_765 .
O4 Tb2 O11 129.6(3) . .
O9 Tb2 O11 80.1(3) 8_756 .
O3 Tb2 O12 76.2(3) . .
O13 Tb2 O12 139.5(3) . .
O19 Tb2 O12 74.1(3) 5_765 .
O4 Tb2 O12 74.0(3) . .
O9 Tb2 O12 129.1(3) 8_756 .
O11 Tb2 O12 56.3(3) . .
O3 Tb2 O16 120.5(3) . 8_756
O13 Tb2 O16 77.4(3) . 8_756
O19 Tb2 O16 78.4(3) 5_765 8_756
O4 Tb2 O16 154.6(3) . 8_756
O9 Tb2 O16 55.7(3) 8_756 8_756
O11 Tb2 O16 70.2(3) . 8_756
O12 Tb2 O16 119.6(3) . 8_756
O3 Tb2 O2 62.9(2) . 2_665
O13 Tb2 O2 66.8(2) . 2_665
O19 Tb2 O2 138.4(3) 5_765 2_665
O4 Tb2 O2 72.9(2) . 2_665
O9 Tb2 O2 62.8(2) 8_756 2_665
O11 Tb2 O2 133.1(2) . 2_665
O12 Tb2 O2 129.8(3) . 2_665
O16 Tb2 O2 106.1(2) 8_756 2_665
O3 Tb2 S3 78.75(17) . .
O13 Tb2 S3 151.1(2) . .
O19 Tb2 S3 76.9(2) 5_765 .
O4 Tb2 S3 102.1(2) . .
O9 Tb2 S3 106.6(2) 8_756 .
O11 Tb2 S3 28.5(2) . .
O12 Tb2 S3 28.1(2) . .
O16 Tb2 S3 93.8(2) 8_756 .
O2 Tb2 S3 141.68(15) 2_665 .
O3 Tb2 S4 94.97(19) . 8_756
O13 Tb2 S4 86.2(2) . 8_756
O19 Tb2 S4 105.6(3) 5_765 8_756
O4 Tb2 S4 158.2(2) . 8_756
O9 Tb2 S4 28.7(2) 8_756 8_756
O11 Tb2 S4 70.3(2) . 8_756
O12 Tb2 S4 126.6(2) . 8_756
O16 Tb2 S4 27.2(2) 8_756 8_756
O2 Tb2 S4 86.51(15) 2_665 8_756
S3 Tb2 S4 98.57(10) . 8_756
O3 Tb2 Tb3 27.21(16) . .
O13 Tb2 Tb3 102.4(2) . .
O19 Tb2 Tb3 156.7(3) 5_765 .
O4 Tb2 Tb3 70.9(2) . .
O9 Tb2 Tb3 68.4(2) 8_756 .
O11 Tb2 Tb3 104.9(2) . .
O12 Tb2 Tb3 96.7(2) . .
O16 Tb2 Tb3 124.0(2) 8_756 .
O2 Tb2 Tb3 36.65(13) 2_665 .
S3 Tb2 Tb3 105.21(7) . .
S4 Tb2 Tb3 97.08(7) 8_756 .
O3 Tb3 O3 113.2(3) . 2_665
O3 Tb3 O1 137.3(2) . 2_665
O3 Tb3 O1 93.2(2) 2_665 2_665
O3 Tb3 O1 93.2(2) . .
O3 Tb3 O1 137.3(2) 2_665 .
O1 Tb3 O1 88.2(3) 2_665 .
O3 Tb3 O5 75.1(3) . 2_665
O3 Tb3 O5 78.1(3) 2_665 2_665
O1 Tb3 O5 145.7(3) 2_665 2_665
O1 Tb3 O5 77.1(3) . 2_665
O3 Tb3 O5 78.1(3) . .
O3 Tb3 O5 75.1(3) 2_665 .
O1 Tb3 O5 77.1(3) 2_665 .
O1 Tb3 O5 145.7(3) . .
O5 Tb3 O5 130.3(4) 2_665 .
O3 Tb3 O2 151.0(2) . .
O3 Tb3 O2 72.1(2) 2_665 .
O1 Tb3 O2 67.4(2) 2_665 .
O1 Tb3 O2 69.2(2) . .
O5 Tb3 O2 78.4(3) 2_665 .
O5 Tb3 O2 129.3(3) . .
O3 Tb3 O2 72.1(2) . 2_665
O3 Tb3 O2 151.0(2) 2_665 2_665
O1 Tb3 O2 69.2(2) 2_665 2_665
O1 Tb3 O2 67.4(2) . 2_665
O5 Tb3 O2 129.3(3) 2_665 2_665
O5 Tb3 O2 78.4(3) . 2_665
O2 Tb3 O2 118.0(3) . 2_665
O3 Tb3 Tb1 119.42(18) . .
O3 Tb3 Tb1 104.66(18) 2_665 .
O1 Tb3 Tb1 82.26(16) 2_665 .
O1 Tb3 Tb1 33.27(17) . .
O5 Tb3 Tb1 68.4(2) 2_665 .
O5 Tb3 Tb1 159.3(2) . .
O2 Tb3 Tb1 37.01(16) . .
O2 Tb3 Tb1 95.87(16) 2_665 .
O3 Tb3 Tb1 104.66(18) . 2_665
O3 Tb3 Tb1 119.42(18) 2_665 2_665
O1 Tb3 Tb1 33.27(17) 2_665 2_665
O1 Tb3 Tb1 82.26(16) . 2_665
O5 Tb3 Tb1 159.3(2) 2_665 2_665
O5 Tb3 Tb1 68.4(2) . 2_665
O2 Tb3 Tb1 95.87(16) . 2_665
O2 Tb3 Tb1 37.01(16) 2_665 2_665
Tb1 Tb3 Tb1 94.94(4) . 2_665
O3 Tb3 Tb2 130.99(17) . 2_665
O3 Tb3 Tb2 27.89(17) 2_665 2_665
O1 Tb3 Tb2 87.62(17) 2_665 2_665
O1 Tb3 Tb2 109.80(17) . 2_665
O5 Tb3 Tb2 69.2(2) 2_665 2_665
O5 Tb3 Tb2 100.4(2) . 2_665
O2 Tb3 Tb2 45.24(16) . 2_665
O2 Tb3 Tb2 156.53(16) 2_665 2_665
Tb1 Tb3 Tb2 76.841(18) . 2_665
Tb1 Tb3 Tb2 120.497(16) 2_665 2_665
O3 Tb3 Tb2 27.89(17) . .
O3 Tb3 Tb2 130.99(17) 2_665 .
O1 Tb3 Tb2 109.80(17) 2_665 .
O1 Tb3 Tb2 87.62(17) . .
O5 Tb3 Tb2 100.4(2) 2_665 .
O5 Tb3 Tb2 69.2(2) . .
O2 Tb3 Tb2 156.54(16) . .
O2 Tb3 Tb2 45.24(16) 2_665 .
Tb1 Tb3 Tb2 120.497(16) . .
Tb1 Tb3 Tb2 76.840(18) 2_665 .
Tb2 Tb3 Tb2 156.11(3) 2_665 .
O7 S1 O4 109.6(5) . .
O7 S1 O5 110.5(6) . .
O4 S1 O5 108.9(5) . .
O7 S1 O6 111.0(5) . .
O4 S1 O6 108.5(5) . .
O5 S1 O6 108.2(5) . .
O15 S2 O13 110.2(5) . .
O15 S2 O10 109.2(6) . .
O13 S2 O10 108.2(5) . .
O15 S2 O8 110.6(6) . .
O13 S2 O8 109.8(5) . .
O10 S2 O8 108.7(5) . .
O18 S3 O12 110.0(7) . .
O18 S3 O19 110.4(6) . .
O12 S3 O19 112.1(6) . .
O18 S3 O11 111.4(6) . .
O12 S3 O11 104.6(5) . .
O19 S3 O11 108.1(6) . .
O18 S3 Tb2 132.7(4) . .
O12 S3 Tb2 53.8(4) . .
O19 S3 Tb2 116.8(4) . .
O11 S3 Tb2 51.6(3) . .
O14 S4 O16 111.6(6) . .
O14 S4 O17 113.4(6) . .
O16 S4 O17 113.8(6) . .
O14 S4 O9 109.7(6) . .
O16 S4 O9 103.0(5) . .
O17 S4 O9 104.4(5) . .
O14 S4 Tb2 117.8(5) . 7_576
O16 S4 Tb2 53.8(4) . 7_576
O17 S4 Tb2 128.0(4) . 7_576
O9 S4 Tb2 49.8(3) . 7_576
O14 S4 Tb1 126.8(5) . .
O16 S4 Tb1 119.4(4) . .
O17 S4 Tb1 58.3(4) . .
O9 S4 Tb1 46.1(3) . .
Tb2 S4 Tb1 83.42(9) 7_576 .
Tb3 O1 Tb1 113.7(3) . .
Tb3 O1 Tb1 120.4(3) . 8_756
Tb1 O1 Tb1 120.7(3) . 8_756
Tb3 O2 Tb1 106.9(3) . .
Tb3 O2 Tb1 107.8(3) . 7_576
Tb1 O2 Tb1 106.8(2) . 7_576
Tb3 O2 Tb2 98.1(2) . 2_665
Tb1 O2 Tb2 134.5(3) . 2_665
Tb1 O2 Tb2 100.6(2) 7_576 2_665
Tb3 O3 Tb2 124.9(3) . .
S1 O4 Tb2 138.3(5) . .
S1 O5 Tb3 133.4(5) . .
S1 O6 Tb1 138.3(5) . 2_665
S2 O8 Tb1 137.8(5) . 8_756
S4 O9 Tb1 106.5(4) . .
S4 O9 Tb2 101.4(4) . 7_576
Tb1 O9 Tb2 120.8(4) . 7_576
S2 O10 Tb1 135.9(5) . 2_665
S3 O11 Tb2 99.9(4) . .
S3 O12 Tb2 98.1(5) . .
S2 O13 Tb2 141.5(6) . .
S4 O16 Tb2 98.9(5) . 7_576
S4 O17 Tb1 94.4(5) . .
S3 O19 Tb2 158.2(6) . 5_765
C2 N1 C1 114.7(13) . .
C2 N1 H1D 108.6 . .
C1 N1 H1D 108.6 . .
C2 N1 H1E 108.6 . .
C1 N1 H1E 108.6 . .
H1D N1 H1E 107.6 . .
C3 N2 C4 116.9(16) . .
C3 N2 H2D 108.1 . .
C4 N2 H2D 108.1 . .
C3 N2 H2E 108.1 . .
C4 N2 H2E 108.1 . .
H2D N2 H2E 107.3 . .
N1 C2 H2A 109.5 . .
N1 C2 H2B 109.5 . .
H2A C2 H2B 109.5 . .
N1 C2 H2C 109.5 . .
H2A C2 H2C 109.5 . .
H2B C2 H2C 109.5 . .
N1 C1 H1A 109.5 . .
N1 C1 H1B 109.5 . .
H1A C1 H1B 109.5 . .
N1 C1 H1C 109.5 . .
H1A C1 H1C 109.5 . .
H1B C1 H1C 109.5 . .
N2 C4 H4A 109.5 . .
N2 C4 H4B 109.5 . .
H4A C4 H4B 109.5 . .
N2 C4 H4C 109.5 . .
H4A C4 H4C 109.5 . .
H4B C4 H4C 109.5 . .
N2 C3 H3C 109.5 . .
N2 C3 H3D 109.5 . .
H3C C3 H3D 109.5 . .
N2 C3 H3E 109.5 . .
H3C C3 H3E 109.5 . .
H3D C3 H3E 109.5 . .
C5 N3 C6 118(3) . .
C5 N3 H3A 107.9 . .
C6 N3 H3A 107.9 . .
C5 N3 H3B 107.9 . .
C6 N3 H3B 107.9 . .
H3A N3 H3B 107.2 . .
N3 C5 H5A 109.5 . .
N3 C5 H5B 109.5 . .
H5A C5 H5B 109.5 . .
N3 C5 H5C 109.5 . .
H5A C5 H5C 109.5 . .
H5B C5 H5C 109.5 . .
C8 N5 C8 101(5) . 2
C8 N5 H5D 110.2 . .
C8 N5 H5D 113.0 2 .
C7 N4 C7 107(3) 2_765 .
C7 N4 H4D 108.7 2_765 .
C7 N4 H4D 111.9 . .
N4 C7 H7A 109.5 . .
N4 C7 H7B 109.5 . .
H7A C7 H7B 109.5 . .
N4 C7 H7C 109.5 . .
H7A C7 H7C 109.5 . .
H7B C7 H7C 109.5 . .
N5 C8 H8A 109.5 . .
N5 C8 H8B 109.5 . .
H8A C8 H8B 109.5 . .
N5 C8 H8C 109.5 . .
H8A C8 H8C 109.5 . .
H8B C8 H8C 109.5 . .
N3 C6 H6A 109.5 . .
N3 C6 H6B 109.5 . .
H6A C6 H6B 109.5 . .
N3 C6 H6C 109.5 . .
H6A C6 H6C 109.5 . .
H6B C6 H6C 109.5 . .

loop_
_geom_bond_atom_site_label_1
_geom_bond_atom_site_label_2
_geom_bond_distance
_geom_bond_site_symmetry_2
Tb1 O10 2.283(9) 2_665
Tb1 O8 2.312(9) 7_576
Tb1 O6 2.320(8) 2_665
Tb1 O1 2.345(7) .
Tb1 O1 2.357(7) 7_576
Tb1 O9 2.411(8) .
Tb1 O2 2.463(7) .
Tb1 O2 2.625(7) 8_756
Tb1 O17 2.741(10) .
Tb1 S4 3.211(4) .
Tb1 Tb3 3.9148(13) .
Tb2 O3 2.279(7) .
Tb2 O13 2.309(9) .
Tb2 O19 2.336(9) 5_765
Tb2 O4 2.340(9) .
Tb2 O9 2.450(9) 8_756
Tb2 O11 2.454(8) .
Tb2 O12 2.514(9) .
Tb2 O16 2.569(10) 8_756
Tb2 O2 2.866(7) 2_665
Tb2 S3 3.086(3) .
Tb2 S4 3.143(4) 8_756
Tb2 Tb3 3.9958(15) .
Tb3 O3 2.228(7) .
Tb3 O3 2.228(7) 2_665
Tb3 O1 2.332(6) 2_665
Tb3 O1 2.332(6) .
Tb3 O5 2.384(9) 2_665
Tb3 O5 2.384(9) .
Tb3 O2 2.409(7) .
Tb3 O2 2.409(7) 2_665
Tb3 Tb1 3.9149(13) 2_665
Tb3 Tb2 3.9958(15) 2_665
S1 O7 1.447(9) .
S1 O4 1.471(9) .
S1 O5 1.478(9) .
S1 O6 1.478(8) .
S2 O15 1.451(9) .
S2 O13 1.478(8) .
S2 O10 1.488(9) .
S2 O8 1.491(9) .
S3 O18 1.439(10) .
S3 O12 1.470(10) .
S3 O19 1.474(9) .
S3 O11 1.495(9) .
S4 O14 1.443(10) .
S4 O16 1.456(10) .
S4 O17 1.477(9) .
S4 O9 1.542(9) .
S4 Tb2 3.143(4) 7_576
O1 Tb1 2.356(7) 8_756
O2 Tb1 2.625(7) 7_576
O2 Tb2 2.866(7) 2_665
O6 Tb1 2.320(8) 2_665
O8 Tb1 2.312(9) 8_756
O9 Tb2 2.450(9) 7_576
O10 Tb1 2.283(9) 2_665
O16 Tb2 2.569(10) 7_576
O19 Tb2 2.336(9) 5_765
N1 C2 1.468(19) .
N1 C1 1.470(18) .
N1 H1D 0.8900 .
N1 H1E 0.8900 .
N2 C3 1.408(18) .
N2 C4 1.48(2) .
N2 H2D 0.8900 .
N2 H2E 0.8900 .
C2 H2A 0.9600 .
C2 H2B 0.9600 .
C2 H2C 0.9600 .
C1 H1A 0.9600 .
C1 H1B 0.9600 .
C1 H1C 0.9600 .
C4 H4A 0.9600 .
C4 H4B 0.9600 .
C4 H4C 0.9600 .
C3 H3C 0.9600 .
C3 H3D 0.9600 .
C3 H3E 0.9600 .
N3 C5 1.500(17) .
N3 C6 1.515(18) .
N3 H3A 0.8900 .
N3 H3B 0.8900 .
C5 H5A 0.9600 .
C5 H5B 0.9600 .
C5 H5C 0.9600 .
N5 C8 1.439(19) .
N5 C8 1.439(19) 2
N5 H5D 0.8999 .
N4 C7 1.479(18) 2_765
N4 C7 1.479(18) .
N4 H4D 0.9000 .
C7 H7A 0.9600 .
C7 H7B 0.9600 .
C7 H7C 0.9600 .
C8 H8A 0.9600 .
C8 H8B 0.9600 .
C8 H8C 0.9600 .
C6 H6A 0.9600 .
C6 H6B 0.9600 .
C6 H6C 0.9600 .
